data_2107014
loop_
_publ_author_name
'Keller, H.J.'
'Keppler, B.'
'Steiger, W.'
'Ledezma-Sanchez, G.'

_publ_section_title
;
 Redetermination of the Structure of trans-
 diamminedibromoplatinum(II)-trans-diamminetetrabromoplatinu (IV), trans-
 ((Pt Br2 (N H3)2) (Pt Br4 (N H3)2))
;
_journal_name_full 'Acta Crystallographica B (24,1968-38,1982)'
_journal_page_first 674
_journal_page_last 675
_journal_volume 37
_journal_year 1981
_chemical_formula_sum 'Br6 H12 N4 Pt2'
_chemical_name_systematic '((Pt Br2 (N H3)2) (Pt Br4 (N H3)2))'
_space_group_IT_number 71
_symmetry_space_group_name_Hall '-I 2 2'
_symmetry_space_group_name_H-M 'I m m m'
_cell_angle_alpha 90
_cell_angle_beta 90
_cell_angle_gamma 90
_cell_formula_units_Z 1
_cell_length_a 7.7596
_cell_length_b 8.2342
_cell_length_c 5.5525
_cell_volume 354.772
_citation_journal_id_ASTM ACBCAR
_cod_data_source_file Keller_ACBCAR_1981_1284.cif
_cod_data_source_block H12Br6N4Pt2
_cod_original_cell_volume 354.7719
_cod_original_formula_sum 'H12 Br6 N4 Pt2'
_cod_database_code 2107014

loop_
_symmetry_equiv_pos_as_xyz
x,y,z
-x,-y,z
x,-y,-z
-x,y,-z
-x,-y,-z
x,y,-z
-x,y,z
x,-y,z
x+1/2,y+1/2,z+1/2
-x+1/2,-y+1/2,z+1/2
x+1/2,-y+1/2,-z+1/2
-x+1/2,y+1/2,-z+1/2
-x+1/2,-y+1/2,-z+1/2
x+1/2,y+1/2,-z+1/2
-x+1/2,y+1/2,z+1/2
x+1/2,-y+1/2,z+1/2

loop_
_atom_site_label
_atom_site_type_symbol
_atom_site_fract_x
_atom_site_fract_y
_atom_site_fract_z
_atom_site_occupancy
_atom_site_U_iso_or_equiv
Br1 Br-1 0 0 0.552 0.5 0.0
Br2 Br-1 0.297 0 0 1 0.0
N1 N-3 0 0.266 0 1 0.0
Pt1 Pt+3 0 0 0 1 0.0
